data_4003666
loop_
_publ_author_name
'Shi, Shuangshuang'
'Lin, Chensheng'
'Yang, Guangsai'
'Cao, Liling'
'Li, Bingxuan'
'Yan, Tao'
'Luo, Min'
'Ye, Ning'

_publ_section_title
;
 A2Bi2(SeO3)3F2 (A = K and Rb): Excellent Mid-Infrared Nonlinear Optical
 Materials with Both Strong SHG Responses and Large Band Gaps
;
_journal_name_full 'Chemistry of Materials'
_journal_paper_doi 10.1021/acs.chemmater.0c02837
_journal_year 2020
_chemical_formula_sum 'Bi2 F2 K2 O9 Se3'
_chemical_formula_weight 915.04
_space_group_IT_number 8
_space_group_name_Hall 'C -2y'
_space_group_name_H-M_alt 'C 1 m 1'
_symmetry_cell_setting monoclinic
_symmetry_space_group_name_H-M 'C 1 m 1'
_atom_sites_solution_primary direct
_atom_sites_solution_secondary difmap
_audit_creation_method SHELXL-97
_cell_angle_alpha 90.00
_cell_angle_beta 93.076(3)
_cell_angle_gamma 90.00
_cell_formula_units_Z 2
_cell_length_a 12.8396(5)
_cell_length_b 5.8831(3)
_cell_length_c 7.6506(3)
_cell_measurement_reflns_used 1786
_cell_measurement_temperature 293(2)
_cell_measurement_theta_max 60.5760
_cell_measurement_theta_min 5.0380
_cell_volume 577.07(4)
_computing_cell_refinement 'CrysAlisPro 1.171.40.59a (Rigaku OD, 2019)'
_computing_data_collection 'CrysAlisPro 1.171.40.59a (Rigaku OD, 2019)'
_computing_data_reduction 'CrysAlisPro 1.171.40.59a (Rigaku OD, 2019)'
_computing_structure_refinement 'SHELXL-97 (Sheldrick, 1997)'
_computing_structure_solution 'SHELXS-97 (Sheldrick, 1990)'
_diffrn_ambient_temperature 293(2)
_diffrn_detector_area_resol_mean 10.0000
_diffrn_measured_fraction_theta_full 0.996
_diffrn_measured_fraction_theta_max 0.996
_diffrn_measurement_device_type 'ROD, Synergy Custom system, HyPix'
_diffrn_measurement_method '\w scans'
_diffrn_radiation_monochromator graphite
_diffrn_radiation_source 'fine-focus sealed tube'
_diffrn_radiation_type MoK\a
_diffrn_radiation_wavelength 0.71073
_diffrn_reflns_av_R_equivalents 0.0312
_diffrn_reflns_av_sigmaI/netI 0.0374
_diffrn_reflns_limit_h_max 15
_diffrn_reflns_limit_h_min -15
_diffrn_reflns_limit_k_max 6
_diffrn_reflns_limit_k_min -5
_diffrn_reflns_limit_l_max 9
_diffrn_reflns_limit_l_min -8
_diffrn_reflns_number 1557
_diffrn_reflns_theta_full 25.00
_diffrn_reflns_theta_max 25.00
_diffrn_reflns_theta_min 2.67
_diffrn_standards_decay_% 0
_diffrn_standards_interval_count none
_diffrn_standards_interval_time none
_exptl_absorpt_coefficient_mu 40.697
_exptl_absorpt_correction_T_max 1.00000
_exptl_absorpt_correction_T_min 0.13333
_exptl_absorpt_correction_type multi-scan
_exptl_absorpt_process_details
;
CrysAlisPro 1.171.40.59a (Rigaku Oxford Diffraction, 2019)
Empirical absorption correction using spherical harmonics,
 implemented in SCALE3 ABSPACK scaling algorithm.
;
_exptl_crystal_colour Colourless
_exptl_crystal_density_diffrn 5.266
_exptl_crystal_density_method 'not measured'
_exptl_crystal_description Brick
_exptl_crystal_F_000 792
_refine_diff_density_max 3.956
_refine_diff_density_min -7.234
_refine_diff_density_rms 1.128
_refine_ls_abs_structure_details 'Flack H D (1983), Acta Cryst. A39, 876-881'
_refine_ls_abs_structure_Flack 0.04(2)
_refine_ls_extinction_coef 0.032(2)
_refine_ls_extinction_expression Fc^*^=kFc[1+0.001xFc^2^\l^3^/sin(2\q)]^-1/4^
_refine_ls_extinction_method SHELXL
_refine_ls_goodness_of_fit_ref 1.019
_refine_ls_matrix_type full
_refine_ls_number_parameters 85
_refine_ls_number_reflns 845
_refine_ls_number_restraints 8
_refine_ls_restrained_S_all 1.013
_refine_ls_R_factor_all 0.0450
_refine_ls_R_factor_gt 0.0449
_refine_ls_shift/su_max 0.059
_refine_ls_shift/su_mean 0.003
_refine_ls_structure_factor_coef Fsqd
_refine_ls_weighting_details 'calc w=1/[\s^2^(Fo^2^)+(0.1039P)^2^+0.0000P] where P=(Fo^2^+2Fc^2^)/3'
_refine_ls_weighting_scheme calc
_refine_ls_wR_factor_gt 0.1132
_refine_ls_wR_factor_ref 0.1134
_reflns_number_gt 843
_reflns_number_total 845
_reflns_threshold_expression >2sigma(I)
_cod_data_source_file cm0c02837_si_002.cif
_cod_data_source_block a
_cod_depositor_comments
;
The following automatic conversions were performed:

data item '_symmetry_cell_setting' value 'Monoclinic' was changed to
'monoclinic' in accordance with the
/home/data/users/saulius/crontab/automatic-downloads/rss-feeds/ACS/lib/dictionaries/cif_core.dic
dictionary named 'cif_core.dic' version 2.4.2 last updated on
2011-04-26.

Automatic conversion script
Id: cif_fix_values 7556 2019-12-06 15:28:31Z antanas 
;
_cod_original_sg_symbol_H-M 'Cm   '
_cod_database_code 4003666

loop_
_symmetry_equiv_pos_as_xyz
'x, y, z'
'x, -y, z'
'x+1/2, y+1/2, z'
'x+1/2, -y+1/2, z'

loop_
_atom_site_label
_atom_site_type_symbol
_atom_site_fract_x
_atom_site_fract_y
_atom_site_fract_z
_atom_site_U_iso_or_equiv
_atom_site_adp_type
_atom_site_occupancy
_atom_site_symmetry_multiplicity
_atom_site_calc_flag
_atom_site_refinement_flags
_atom_site_disorder_assembly
_atom_site_disorder_group
Bi1 Bi 0.54595(6) 0.0000 0.52234(10) 0.0086(5) Uani 1 2 d S . .
Bi2 Bi 0.94969(8) 0.0000 -0.13469(11) 0.0089(4) Uani 1 2 d S . .
Se3 Se 0.8486(3) -0.5000 0.1468(5) 0.0129(8) Uani 1 2 d S . .
K1 K 0.2406(7) 0.0000 0.6996(14) 0.0140(16) Uani 1 2 d S . .
K2 K 0.6599(7) 0.0000 0.0403(11) 0.0153(18) Uani 1 2 d S . .
Se1 Se 0.5525(2) -0.5000 0.2950(5) 0.0106(7) Uani 1 2 d S . .
Se2 Se 0.8169(3) 0.0000 -0.5189(5) 0.0114(8) Uani 1 2 d S . .
F1 F 1.0684(11) -0.245(3) -0.2209(18) 0.019(3) Uani 1 1 d . . .
O1 O 0.8473(13) -0.273(3) 0.008(2) 0.025(4) Uani 1 1 d . . .
O2 O 0.6272(14) -0.288(3) 0.377(2) 0.015(3) Uiso 1 1 d . . .
O3 O 0.8904(14) 0.218(3) -0.438(2) 0.019(3) Uiso 1 1 d . . .
O4 O 0.7233(18) 0.0000 -0.377(3) 0.014(4) Uani 1 2 d S . .
O5 O 0.9749(19) -0.5000 0.225(3) 0.017(5) Uiso 1 2 d S . .
O6 O 0.5810(16) -0.5000 0.079(3) 0.010(5) Uani 1 2 d SU . .

loop_
_atom_site_aniso_label
_atom_site_aniso_U_11
_atom_site_aniso_U_22
_atom_site_aniso_U_33
_atom_site_aniso_U_23
_atom_site_aniso_U_13
_atom_site_aniso_U_12
Bi1 0.0062(7) 0.0107(7) 0.0092(7) 0.000 0.0038(5) 0.000
Bi2 0.0044(6) 0.0135(7) 0.0091(7) 0.000 0.0028(5) 0.000
Se3 0.0064(14) 0.0193(17) 0.0130(17) 0.000 0.0006(13) 0.000
K1 0.007(4) 0.014(3) 0.021(4) 0.000 0.004(3) 0.000
K2 0.010(4) 0.018(4) 0.019(5) 0.000 0.006(3) 0.000
Se1 0.0076(15) 0.0148(15) 0.0095(15) 0.000 0.0020(13) 0.000
Se2 0.0070(16) 0.0155(15) 0.0118(17) 0.000 0.0009(13) 0.000
F1 0.011(5) 0.033(7) 0.012(6) -0.004(5) -0.003(5) 0.005(6)
O1 0.016(9) 0.026(9) 0.033(10) 0.013(8) 0.003(8) -0.009(8)
O4 0.010(10) 0.024(12) 0.009(10) 0.000 0.001(9) 0.000
O6 0.010(5) 0.010(5) 0.010(5) 0.000 0.001(2) 0.000

loop_
_atom_type_symbol
_atom_type_description
_atom_type_scat_dispersion_real
_atom_type_scat_dispersion_imag
_atom_type_scat_source
O O 0.0106 0.0060 'International Tables Vol C Tables 4.2.6.8 and 6.1.1.4'
F F 0.0171 0.0103 'International Tables Vol C Tables 4.2.6.8 and 6.1.1.4'
K K 0.2009 0.2494 'International Tables Vol C Tables 4.2.6.8 and 6.1.1.4'
Se Se -0.0929 2.2259 'International Tables Vol C Tables 4.2.6.8 and 6.1.1.4'
Bi Bi -4.1077 10.2566 'International Tables Vol C Tables 4.2.6.8 and 6.1.1.4'

loop_
_geom_angle_atom_site_label_1
_geom_angle_atom_site_label_2
_geom_angle_atom_site_label_3
_geom_angle
_geom_angle_site_symmetry_1
_geom_angle_site_symmetry_3
_geom_angle_publ_flag
O2 Bi1 O2 94.6(8) . 2 ?
O2 Bi1 O4 72.8(5) . 1_556 ?
O2 Bi1 O4 72.8(5) 2 1_556 ?
O2 Bi1 O5 72.6(6) . 3_455 ?
O2 Bi1 O5 72.6(6) 2 3_455 ?
O4 Bi1 O5 128.2(7) 1_556 3_455 ?
O2 Bi1 F1 142.3(5) . 3_456 ?
O2 Bi1 F1 84.4(5) 2 3_456 ?
O4 Bi1 F1 70.9(5) 1_556 3_456 ?
O5 Bi1 F1 140.6(4) 3_455 3_456 ?
O2 Bi1 F1 84.4(5) . 4_446 ?
O2 Bi1 F1 142.3(5) 2 4_446 ?
O4 Bi1 F1 70.9(5) 1_556 4_446 ?
O5 Bi1 F1 140.6(4) 3_455 4_446 ?
F1 Bi1 F1 74.5(7) 3_456 4_446 ?
O2 Bi1 O3 87.6(5) . 3_446 ?
O2 Bi1 O3 152.3(6) 2 3_446 ?
O4 Bi1 O3 133.5(4) 1_556 3_446 ?
O5 Bi1 O3 81.7(6) 3_455 3_446 ?
F1 Bi1 O3 110.4(5) 3_456 3_446 ?
F1 Bi1 O3 65.4(5) 4_446 3_446 ?
O2 Bi1 O3 152.3(6) . 4_456 ?
O2 Bi1 O3 87.6(5) 2 4_456 ?
O4 Bi1 O3 133.5(4) 1_556 4_456 ?
O5 Bi1 O3 81.7(6) 3_455 4_456 ?
F1 Bi1 O3 65.4(5) 3_456 4_456 ?
F1 Bi1 O3 110.4(5) 4_446 4_456 ?
O3 Bi1 O3 78.3(7) 3_446 4_456 ?
O2 Bi1 K2 50.5(4) . . ?
O2 Bi1 K2 50.5(4) 2 . ?
O4 Bi1 K2 84.7(6) 1_556 . ?
O5 Bi1 K2 43.5(6) 3_455 . ?
F1 Bi1 K2 133.8(3) 3_456 . ?
F1 Bi1 K2 133.8(3) 4_446 . ?
O3 Bi1 K2 114.8(4) 3_446 . ?
O3 Bi1 K2 114.8(4) 4_456 . ?
O2 Bi1 K1 114.1(5) . 3 ?
O2 Bi1 K1 48.8(5) 2 3 ?
O4 Bi1 K1 47.48(14) 1_556 3 ?
O5 Bi1 K1 120.9(3) 3_455 3 ?
F1 Bi1 K1 41.5(4) 3_456 3 ?
F1 Bi1 K1 97.5(4) 4_446 3 ?
O3 Bi1 K1 151.7(4) 3_446 3 ?
O3 Bi1 K1 87.9(4) 4_456 3 ?
K2 Bi1 K1 93.36(18) . 3 ?
O2 Bi1 K1 48.8(5) . 3_545 ?
O2 Bi1 K1 114.1(4) 2 3_545 ?
O4 Bi1 K1 47.48(14) 1_556 3_545 ?
O5 Bi1 K1 120.9(3) 3_455 3_545 ?
F1 Bi1 K1 97.5(4) 3_456 3_545 ?
F1 Bi1 K1 41.5(4) 4_446 3_545 ?
O3 Bi1 K1 87.9(4) 3_446 3_545 ?
O3 Bi1 K1 151.7(4) 4_456 3_545 ?
K2 Bi1 K1 93.36(18) . 3_545 ?
K1 Bi1 K1 93.3(2) 3 3_545 ?
O2 Bi1 K2 108.4(5) . 1_556 ?
O2 Bi1 K2 108.4(5) 2 1_556 ?
O4 Bi1 K2 53.5(6) 1_556 1_556 ?
O5 Bi1 K2 178.3(5) 3_455 1_556 ?
F1 Bi1 K2 38.9(3) 3_456 1_556 ?
F1 Bi1 K2 38.9(3) 4_446 1_556 ?
O3 Bi1 K2 97.0(4) 3_446 1_556 ?
O3 Bi1 K2 97.0(4) 4_456 1_556 ?
K2 Bi1 K2 138.2(2) . 1_556 ?
K1 Bi1 K2 60.02(14) 3 1_556 ?
K1 Bi1 K2 60.02(14) 3_545 1_556 ?
F1 Bi2 F1 80.9(8) . 2 ?
F1 Bi2 O6 73.8(5) . 3 ?
F1 Bi2 O6 73.8(5) 2 3 ?
F1 Bi2 O1 168.3(5) . 2 ?
F1 Bi2 O1 95.8(6) 2 2 ?
O6 Bi2 O1 94.4(5) 3 2 ?
F1 Bi2 O1 95.8(6) . . ?
F1 Bi2 O1 168.3(5) 2 . ?
O6 Bi2 O1 94.4(5) 3 . ?
O1 Bi2 O1 85.1(9) 2 . ?
F1 Bi2 O3 66.8(5) . 2 ?
F1 Bi2 O3 102.6(5) 2 2 ?
O6 Bi2 O3 140.5(5) 3 2 ?
O1 Bi2 O3 124.9(6) 2 2 ?
O1 Bi2 O3 86.3(5) . 2 ?
F1 Bi2 O3 102.6(5) . . ?
F1 Bi2 O3 66.8(5) 2 . ?
O6 Bi2 O3 140.5(5) 3 . ?
O1 Bi2 O3 86.3(5) 2 . ?
O1 Bi2 O3 124.9(6) . . ?
O3 Bi2 O3 56.2(7) 2 . ?
F1 Bi2 K1 40.7(4) . 1_654 ?
F1 Bi2 K1 40.7(4) 2 1_654 ?
O6 Bi2 K1 64.1(5) 3 1_654 ?
O1 Bi2 K1 133.8(4) 2 1_654 ?
O1 Bi2 K1 133.8(4) . 1_654 ?
O3 Bi2 K1 87.3(4) 2 1_654 ?
O3 Bi2 K1 87.3(4) . 1_654 ?
F1 Bi2 K2 139.4(4) . . ?
F1 Bi2 K2 139.4(4) 2 . ?
O6 Bi2 K2 114.9(5) 3 . ?
O1 Bi2 K2 45.8(4) 2 . ?
O1 Bi2 K2 45.8(4) . . ?
O3 Bi2 K2 93.6(4) 2 . ?
O3 Bi2 K2 93.6(4) . . ?
K1 Bi2 K2 179.0(2) 1_654 . ?
F1 Bi2 K1 83.8(4) . 3_544 ?
F1 Bi2 K1 144.5(4) 2 3_544 ?
O6 Bi2 K1 131.39(19) 3 3_544 ?
O1 Bi2 K1 104.8(4) 2 3_544 ?
O1 Bi2 K1 45.0(4) . 3_544 ?
O3 Bi2 K1 42.0(4) 2 3_544 ?
O3 Bi2 K1 85.8(4) . 3_544 ?
K1 Bi2 K1 120.24(18) 1_654 3_544 ?
K2 Bi2 K1 60.33(14) . 3_544 ?
F1 Bi2 K1 144.5(4) . 3_554 ?
F1 Bi2 K1 83.8(4) 2 3_554 ?
O6 Bi2 K1 131.39(19) 3 3_554 ?
O1 Bi2 K1 45.0(4) 2 3_554 ?
O1 Bi2 K1 104.8(4) . 3_554 ?
O3 Bi2 K1 85.8(4) 2 3_554 ?
O3 Bi2 K1 42.0(4) . 3_554 ?
K1 Bi2 K1 120.24(18) 1_654 3_554 ?
K2 Bi2 K1 60.33(14) . 3_554 ?
K1 Bi2 K1 90.7(2) 3_544 3_554 ?
F1 Bi2 K2 96.4(4) . 3 ?
F1 Bi2 K2 36.3(4) 2 3 ?
O6 Bi2 K2 47.89(17) 3 3 ?
O1 Bi2 K2 74.9(4) 2 3 ?
O1 Bi2 K2 134.1(4) . 3 ?
O3 Bi2 K2 138.9(4) 2 3 ?
O3 Bi2 K2 95.0(4) . 3 ?
K1 Bi2 K2 60.19(12) 1_654 3 ?
K2 Bi2 K2 119.23(14) . 3 ?
K1 Bi2 K2 179.1(2) 3_544 3 ?
K1 Bi2 K2 89.71(9) 3_554 3 ?
O5 Se3 O1 101.4(7) . 2_545 ?
O5 Se3 O1 101.4(7) . . ?
O1 Se3 O1 102.8(12) 2_545 . ?
O5 Se3 K1 130.1(8) . 3_544 ?
O1 Se3 K1 54.5(6) 2_545 3_544 ?
O1 Se3 K1 54.5(6) . 3_544 ?
O5 Se3 K2 130.50(10) . 1_545 ?
O1 Se3 K2 44.7(6) 2_545 1_545 ?
O1 Se3 K2 118.5(6) . 1_545 ?
K1 Se3 K2 66.26(14) 3_544 1_545 ?
O5 Se3 K2 130.50(10) . . ?
O1 Se3 K2 118.5(6) 2_545 . ?
O1 Se3 K2 44.7(6) . . ?
K1 Se3 K2 66.26(14) 3_544 . ?
K2 Se3 K2 98.9(2) 1_545 . ?
F1 K1 F1 63.7(7) 1_456 2_456 ?
F1 K1 O3 168.4(6) 1_456 4_456 ?
F1 K1 O3 110.6(5) 2_456 4_456 ?
F1 K1 O3 110.6(5) 1_456 3_446 ?
F1 K1 O3 168.4(6) 2_456 3_446 ?
O3 K1 O3 72.9(7) 4_456 3_446 ?
F1 K1 O1 113.8(5) 1_456 3_456 ?
F1 K1 O1 86.0(5) 2_456 3_456 ?
O3 K1 O1 74.7(5) 4_456 3_456 ?
O3 K1 O1 105.6(6) 3_446 3_456 ?
F1 K1 O1 86.0(5) 1_456 4_446 ?
F1 K1 O1 113.8(5) 2_456 4_446 ?
O3 K1 O1 105.6(6) 4_456 4_446 ?
O3 K1 O1 74.7(5) 3_446 4_446 ?
O1 K1 O1 53.2(7) 3_456 4_446 ?
F1 K1 O4 58.3(5) 1_456 3_446 ?
F1 K1 O4 120.5(6) 2_456 3_446 ?
O3 K1 O4 123.6(6) 4_456 3_446 ?
O3 K1 O4 52.4(6) 3_446 3_446 ?
O1 K1 O4 128.3(6) 3_456 3_446 ?
O1 K1 O4 75.1(5) 4_446 3_446 ?
F1 K1 O4 120.5(6) 1_456 3_456 ?
F1 K1 O4 58.3(5) 2_456 3_456 ?
O3 K1 O4 52.4(6) 4_456 3_456 ?
O3 K1 O4 123.6(6) 3_446 3_456 ?
O1 K1 O4 75.1(5) 3_456 3_456 ?
O1 K1 O4 128.3(6) 4_446 3_456 ?
O4 K1 O4 156.3(9) 3_446 3_456 ?
F1 K1 O2 67.1(4) 1_456 4_445 ?
F1 K1 O2 92.2(5) 2_456 4_445 ?
O3 K1 O2 104.1(6) 4_456 4_445 ?
O3 K1 O2 76.2(5) 3_446 4_445 ?
O1 K1 O2 177.3(5) 3_456 4_445 ?
O1 K1 O2 129.4(4) 4_446 4_445 ?
O4 K1 O2 54.4(5) 3_446 4_445 ?
O4 K1 O2 102.3(6) 3_456 4_445 ?
F1 K1 O2 92.2(5) 1_456 3_455 ?
F1 K1 O2 67.1(4) 2_456 3_455 ?
O3 K1 O2 76.2(5) 4_456 3_455 ?
O3 K1 O2 104.1(6) 3_446 3_455 ?
O1 K1 O2 129.4(4) 3_456 3_455 ?
O1 K1 O2 177.3(5) 4_446 3_455 ?
O4 K1 O2 102.3(6) 3_446 3_455 ?
O4 K1 O2 54.4(5) 3_456 3_455 ?
O2 K1 O2 47.9(6) 4_445 3_455 ?
F1 K1 Se2 85.1(3) 1_456 3_446 ?
F1 K1 Se2 142.1(4) 2_456 3_446 ?
O3 K1 Se2 95.8(4) 4_456 3_446 ?
O3 K1 Se2 27.8(4) 3_446 3_446 ?
O1 K1 Se2 128.1(4) 3_456 3_446 ?
O1 K1 Se2 82.8(3) 4_446 3_446 ?
O4 K1 Se2 27.8(4) 3_446 3_446 ?
O4 K1 Se2 137.6(5) 3_456 3_446 ?
O2 K1 Se2 54.2(3) 4_445 3_446 ?
O2 K1 Se2 95.0(4) 3_455 3_446 ?
F1 K1 Se2 142.1(4) 1_456 3_456 ?
F1 K1 Se2 85.1(3) 2_456 3_456 ?
O3 K1 Se2 27.8(4) 4_456 3_456 ?
O3 K1 Se2 95.8(4) 3_446 3_456 ?
O1 K1 Se2 82.8(3) 3_456 3_456 ?
O1 K1 Se2 128.1(4) 4_446 3_456 ?
O4 K1 Se2 137.6(5) 3_446 3_456 ?
O4 K1 Se2 27.8(4) 3_456 3_456 ?
O2 K1 Se2 95.0(4) 4_445 3_456 ?
O2 K1 Se2 54.2(3) 3_455 3_456 ?
Se2 K1 Se2 112.0(3) 3_446 3_456 ?
F1 K2 F1 67.0(7) 4_445 3_455 ?
F1 K2 O5 91.5(6) 4_445 3_455 ?
F1 K2 O5 91.5(6) 3_455 3_455 ?
F1 K2 O1 124.6(5) 4_445 2 ?
F1 K2 O1 87.7(5) 3_455 2 ?
O5 K2 O1 139.6(4) 3_455 2 ?
F1 K2 O1 87.7(5) 4_445 . ?
F1 K2 O1 124.6(5) 3_455 . ?
O5 K2 O1 139.6(4) 3_455 . ?
O1 K2 O1 66.9(6) 2 . ?
F1 K2 O2 146.4(6) 4_445 2 ?
F1 K2 O2 103.6(5) 3_455 2 ?
O5 K2 O2 55.6(5) 3_455 2 ?
O1 K2 O2 85.4(4) 2 2 ?
O1 K2 O2 121.1(6) . 2 ?
F1 K2 O2 103.6(5) 4_445 . ?
F1 K2 O2 146.4(6) 3_455 . ?
O5 K2 O2 55.6(5) 3_455 . ?
O1 K2 O2 121.1(6) 2 . ?
O1 K2 O2 85.4(4) . . ?
O2 K2 O2 65.7(6) 2 . ?
F1 K2 O6 54.7(5) 4_445 . ?
F1 K2 O6 117.4(6) 3_455 . ?
O5 K2 O6 70.6(4) 3_455 . ?
O1 K2 O6 143.0(5) 2 . ?
O1 K2 O6 76.3(5) . . ?
O2 K2 O6 111.9(5) 2 . ?
O2 K2 O6 49.7(5) . . ?
F1 K2 O6 117.4(6) 4_445 1_565 ?
F1 K2 O6 54.7(5) 3_455 1_565 ?
O5 K2 O6 70.6(4) 3_455 1_565 ?
O1 K2 O6 76.3(5) 2 1_565 ?
O1 K2 O6 143.0(5) . 1_565 ?
O2 K2 O6 49.7(5) 2 1_565 ?
O2 K2 O6 111.9(5) . 1_565 ?
O6 K2 O6 140.0(8) . 1_565 ?
F1 K2 O4 54.1(5) 4_445 . ?
F1 K2 O4 54.1(5) 3_455 . ?
O5 K2 O4 137.2(7) 3_455 . ?
O1 K2 O4 70.9(5) 2 . ?
O1 K2 O4 70.9(5) . . ?
O2 K2 O4 146.8(3) 2 . ?
O2 K2 O4 146.8(3) . . ?
O6 K2 O4 100.8(4) . . ?
O6 K2 O4 100.8(4) 1_565 . ?
F1 K2 Se1 130.2(4) 4_445 1_565 ?
F1 K2 Se1 78.3(3) 3_455 1_565 ?
O5 K2 Se1 53.85(19) 3_455 1_565 ?
O1 K2 Se1 86.6(3) 2 1_565 ?
O1 K2 Se1 142.1(4) . 1_565 ?
O2 K2 Se1 25.4(3) 2 1_565 ?
O2 K2 Se1 86.0(4) . 1_565 ?
O6 K2 Se1 123.1(4) . 1_565 ?
O6 K2 Se1 26.1(4) 1_565 1_565 ?
O4 K2 Se1 126.90(18) . 1_565 ?
F1 K2 Se1 78.3(3) 4_445 . ?
F1 K2 Se1 130.2(4) 3_455 . ?
O5 K2 Se1 53.85(19) 3_455 . ?
O1 K2 Se1 142.1(4) 2 . ?
O1 K2 Se1 86.6(3) . . ?
O2 K2 Se1 86.0(4) 2 . ?
O2 K2 Se1 25.4(3) . . ?
O6 K2 Se1 26.1(4) . . ?
O6 K2 Se1 123.1(4) 1_565 . ?
O4 K2 Se1 126.90(18) . . ?
Se1 K2 Se1 100.5(2) 1_565 . ?
O2 Se1 O2 96.2(12) . 2_545 ?
O2 Se1 O6 102.2(8) . . ?
O2 Se1 O6 102.2(8) 2_545 . ?
O2 Se1 K2 53.3(6) . . ?
O2 Se1 K2 123.2(6) 2_545 . ?
O6 Se1 K2 53.6(3) . . ?
O2 Se1 K2 123.2(6) . 1_545 ?
O2 Se1 K2 53.3(6) 2_545 1_545 ?
O6 Se1 K2 53.6(3) . 1_545 ?
K2 Se1 K2 100.5(2) . 1_545 ?
O2 Se1 K1 51.2(6) . 3_545 ?
O2 Se1 K1 51.2(6) 2_545 3_545 ?
O6 Se1 K1 128.5(7) . 3_545 ?
K2 Se1 K1 100.56(17) . 3_545 ?
K2 Se1 K1 100.56(17) 1_545 3_545 ?
O4 Se2 O3 99.8(8) . . ?
O4 Se2 O3 99.8(8) . 2 ?
O3 Se2 O3 98.9(11) . 2 ?
O4 Se2 K1 57.6(2) . 3_554 ?
O3 Se2 K1 50.3(6) . 3_554 ?
O3 Se2 K1 128.4(6) 2 3_554 ?
O4 Se2 K1 57.6(2) . 3_544 ?
O3 Se2 K1 128.4(6) . 3_544 ?
O3 Se2 K1 50.3(6) 2 3_544 ?
K1 Se2 K1 112.0(3) 3_554 3_544 ?
O4 Se2 K2 102.1(8) . 1_554 ?
O3 Se2 K2 125.3(6) . 1_554 ?
O3 Se2 K2 125.3(6) 2 1_554 ?
K1 Se2 K2 105.6(2) 3_554 1_554 ?
K1 Se2 K2 105.6(2) 3_544 1_554 ?
Bi2 F1 Bi1 125.1(6) . 3_544 ?
Bi2 F1 K2 114.6(6) . 3_545 ?
Bi1 F1 K2 106.1(6) 3_544 3_545 ?
Bi2 F1 K1 107.3(6) . 1_654 ?
Bi1 F1 K1 101.8(5) 3_544 1_654 ?
K2 F1 K1 97.6(5) 3_545 1_654 ?
Se3 O1 Bi2 145.8(9) . . ?
Se3 O1 K2 111.0(7) . . ?
Bi2 O1 K2 98.4(6) . . ?
Se3 O1 K1 97.6(7) . 3_544 ?
Bi2 O1 K1 100.5(6) . 3_544 ?
K2 O1 K1 88.2(5) . 3_544 ?
Se1 O2 Bi1 117.5(9) . . ?
Se1 O2 K1 103.7(7) . 3_545 ?
Bi1 O2 K1 96.7(5) . 3_545 ?
Se1 O2 K2 101.3(7) . . ?
Bi1 O2 K2 94.7(6) . . ?
K1 O2 K2 143.6(6) 3_545 . ?
Se2 O3 Bi1 148.3(9) . 3_554 ?
Se2 O3 Bi2 94.5(7) . . ?
Bi1 O3 Bi2 102.4(6) 3_554 . ?
Se2 O3 K1 101.9(8) . 3_554 ?
Bi1 O3 K1 102.3(5) 3_554 3_554 ?
Bi2 O3 K1 97.1(6) . 3_554 ?
Se2 O4 Bi1 120.3(12) . 1_554 ?
Se2 O4 K1 94.5(5) . 3_554 ?
Bi1 O4 K1 97.1(5) 1_554 3_554 ?
Se2 O4 K1 94.5(5) . 3_544 ?
Bi1 O4 K1 97.1(5) 1_554 3_544 ?
K1 O4 K1 156.3(9) 3_554 3_544 ?
Se2 O4 K2 147.9(12) . . ?
Bi1 O4 K2 91.8(7) 1_554 . ?
K1 O4 K2 80.4(4) 3_554 . ?
K1 O4 K2 80.4(4) 3_544 . ?
Se3 O5 Bi1 129.9(12) . 3_545 ?
Se3 O5 K2 129.3(12) . 3_545 ?
Bi1 O5 K2 100.8(9) 3_545 3_545 ?
Se1 O6 Bi2 120.2(11) . 3_445 ?
Se1 O6 K2 100.3(5) . . ?
Bi2 O6 K2 99.3(5) 3_445 . ?
Se1 O6 K2 100.3(5) . 1_545 ?
Bi2 O6 K2 99.3(5) 3_445 1_545 ?
K2 O6 K2 140.0(8) . 1_545 ?

loop_
_geom_bond_atom_site_label_1
_geom_bond_atom_site_label_2
_geom_bond_distance
_geom_bond_site_symmetry_2
_geom_bond_publ_flag
Bi1 O2 2.310(16) . ?
Bi1 O2 2.310(16) 2 ?
Bi1 O4 2.36(2) 1_556 ?
Bi1 O5 2.40(3) 3_455 ?
Bi1 F1 2.475(14) 3_456 ?
Bi1 F1 2.475(14) 4_446 ?
Bi1 O3 2.626(17) 3_446 ?
Bi1 O3 2.626(17) 4_456 ?
Bi1 K2 4.040(8) . ?
Bi1 K1 4.046(7) 3 ?
Bi1 K1 4.046(7) 3_545 ?
Bi1 K2 4.150(8) 1_556 ?
Bi2 F1 2.225(15) . ?
Bi2 F1 2.225(15) 2 ?
Bi2 O6 2.29(2) 3 ?
Bi2 O1 2.378(15) 2 ?
Bi2 O1 2.378(15) . ?
Bi2 O3 2.727(17) 2 ?
Bi2 O3 2.727(17) . ?
Bi2 K1 4.008(10) 1_654 ?
Bi2 K2 4.022(8) . ?
Bi2 K1 4.136(7) 3_544 ?
Bi2 K1 4.136(7) 3_554 ?
Bi2 K2 4.164(6) 3 ?
Se3 O5 1.70(3) . ?
Se3 O1 1.706(16) 2_545 ?
Se3 O1 1.706(16) . ?
Se3 K1 3.622(11) 3_544 ?
Se3 K2 3.870(6) 1_545 ?
Se3 K2 3.870(6) . ?
K1 F1 2.736(17) 1_456 ?
K1 F1 2.736(17) 2_456 ?
K1 O3 2.789(18) 4_456 ?
K1 O3 2.789(18) 3_446 ?
K1 O1 2.98(2) 3_456 ?
K1 O1 2.977(19) 4_446 ?
K1 O4 3.005(5) 3_446 ?
K1 O4 3.005(5) 3_456 ?
K1 O2 3.06(2) 4_445 ?
K1 O2 3.06(2) 3_455 ?
K1 Se2 3.547(6) 3_446 ?
K1 Se2 3.547(6) 3_456 ?
K2 F1 2.714(16) 4_445 ?
K2 F1 2.714(16) 3_455 ?
K2 O5 2.83(2) 3_455 ?
K2 O1 2.916(19) 2 ?
K2 O1 2.916(19) . ?
K2 O2 3.129(18) 2 ?
K2 O2 3.129(18) . ?
K2 O6 3.130(8) . ?
K2 O6 3.130(8) 1_565 ?
K2 O4 3.34(2) . ?
K2 Se1 3.826(6) 1_565 ?
K2 Se1 3.826(5) . ?
Se1 O2 1.671(16) . ?
Se1 O2 1.671(16) 2_545 ?
Se1 O6 1.71(2) . ?
Se1 K2 3.826(6) 1_545 ?
Se1 K1 3.823(10) 3_545 ?
Se2 O4 1.66(2) . ?
Se2 O3 1.690(17) . ?
Se2 O3 1.690(17) 2 ?
Se2 K1 3.547(6) 3_554 ?
Se2 K1 3.547(6) 3_544 ?
Se2 K2 3.835(9) 1_554 ?
F1 Bi1 2.475(14) 3_544 ?
F1 K2 2.714(16) 3_545 ?
F1 K1 2.736(17) 1_654 ?
O1 K1 2.977(19) 3_544 ?
O2 K1 3.06(2) 3_545 ?
O3 Bi1 2.626(17) 3_554 ?
O3 K1 2.789(18) 3_554 ?
O4 Bi1 2.36(2) 1_554 ?
O4 K1 3.005(5) 3_554 ?
O4 K1 3.005(5) 3_544 ?
O5 Bi1 2.40(3) 3_545 ?
O5 K2 2.83(2) 3_545 ?
O6 Bi2 2.29(2) 3_445 ?
O6 K2 3.130(8) 1_545 ?
